data_7244907
loop_
_publ_author_name
'Feng, Yan'
'Wang, Ze-Jie'
'Li, Long-He'
'Liao, Rong-Meng'
'Hu, Zhao-Bo'
'Li, Jian-Rong'
'Shi, Chao'
'Ye, Heng-Yun'

_publ_section_title
;
 Structural Phase Transition and Switchable Dielectric Behaviour of a
 One-Dimensional Chains Niobium Oxyfluoride
;
_journal_name_full CrystEngComm
_journal_paper_doi 10.1039/D2CE00428C
_journal_year 2022
_chemical_formula_moiety 'F4 Nb O, C3 H5 N2'
_chemical_formula_sum 'C3 H5 F4 N2 Nb O'
_chemical_formula_weight 254.00
_chemical_name_systematic '[HImidazole][(NbOF4]'
_space_group_crystal_system monoclinic
_space_group_IT_number 13
_space_group_name_Hall '-P 2yc'
_space_group_name_H-M_alt 'P 1 2/c 1'
_atom_sites_solution_hydrogens geom
_atom_sites_solution_primary iterative
_audit_creation_date 2021-10-20
_audit_creation_method
;
Olex2 1.5-alpha
(compiled 2021.06.29 svn.r12e2184c for OlexSys, GUI svn.r6374)
;
_audit_update_record
;
2021-12-21 deposited with the CCDC.	2022-05-10 downloaded from the CCDC.
;
_cell_angle_alpha 90
_cell_angle_beta 92.765(10)
_cell_angle_gamma 90
_cell_formula_units_Z 2
_cell_length_a 6.7682(7)
_cell_length_b 3.9248(4)
_cell_length_c 13.5199(15)
_cell_measurement_reflns_used 2058
_cell_measurement_temperature 270(2)
_cell_measurement_theta_max 29.8200
_cell_measurement_theta_min 3.0010
_cell_volume 358.72(7)
_computing_molecular_graphics 'Olex2 1.5-alpha (Dolomanov et al., 2009)'
_computing_publication_material 'Olex2 1.5-alpha (Dolomanov et al., 2009)'
_computing_structure_refinement 'olex2.refine 1.5-alpha (Bourhis et al., 2015)'
_computing_structure_solution 'olex2.solve 1.5-alpha (Bourhis et al., 2015)'
_diffrn_ambient_temperature 270(2)
_diffrn_measured_fraction_theta_full 1.000
_diffrn_measured_fraction_theta_max 1.000
_diffrn_measurement_device_type HyPix
_diffrn_radiation_type MoK\a
_diffrn_radiation_wavelength 0.71073
_diffrn_reflns_av_unetI/netI 0.0416
_diffrn_reflns_Laue_measured_fraction_full 1.000
_diffrn_reflns_Laue_measured_fraction_max 1.000
_diffrn_reflns_limit_h_max 8
_diffrn_reflns_limit_h_min -8
_diffrn_reflns_limit_k_max 4
_diffrn_reflns_limit_k_min -4
_diffrn_reflns_limit_l_max 16
_diffrn_reflns_limit_l_min 0
_diffrn_reflns_number 639
_diffrn_reflns_point_group_measured_fraction_full 1.000
_diffrn_reflns_point_group_measured_fraction_max 1.000
_diffrn_reflns_theta_full 25.021
_diffrn_reflns_theta_max 25.021
_diffrn_reflns_theta_min 3.013
_exptl_absorpt_coefficient_mu 1.698
_exptl_absorpt_correction_T_max 1.00000
_exptl_absorpt_correction_T_min 0.62688
_exptl_absorpt_correction_type multi-scan
_exptl_crystal_colour 'clear light colourless'
_exptl_crystal_colour_lustre clear
_exptl_crystal_colour_modifier light
_exptl_crystal_colour_primary colourless
_exptl_crystal_density_diffrn 2.352
_exptl_crystal_description irregular
_exptl_crystal_F_000 693
_exptl_crystal_size_max 0.2
_exptl_crystal_size_mid 0.19
_exptl_crystal_size_min 0.18
_refine_diff_density_max 2.966
_refine_diff_density_min -3.727
_refine_diff_density_rms 0.342
_refine_ls_extinction_method none
_refine_ls_goodness_of_fit_ref 1.242
_refine_ls_hydrogen_treatment constr
_refine_ls_matrix_type full
_refine_ls_number_parameters 78
_refine_ls_number_reflns 639
_refine_ls_number_restraints 79
_refine_ls_restrained_S_all 1.178
_refine_ls_R_factor_all 0.0920
_refine_ls_R_factor_gt 0.0895
_refine_ls_shift/su_max 0.000
_refine_ls_shift/su_mean 0.000
_refine_ls_structure_factor_coef Fsqd
_refine_ls_weighting_details 'w=1/[\s^2^(Fo^2^)+(0.0554P)^2^+8.8685P] where P=(Fo^2^+2Fc^2^)/3'
_refine_ls_weighting_scheme calc
_refine_ls_wR_factor_gt 0.2225
_refine_ls_wR_factor_ref 0.2241
_reflns_Friedel_coverage 0.000
_reflns_number_gt 617
_reflns_number_total 639
_reflns_threshold_expression 'I > 2\s(I)'
_cod_data_source_file d2ce00428c3.cif
_cod_data_source_block x_tw
_cod_database_code 7244907
_shelx_shelxl_version_number 2018/1
_shelx_space_group_comment
;
The symmetry employed for this shelxl refinement is uniquely defined
by the following loop, which should always be used as a source of
symmetry information in preference to the above space-group names.
They are only intended as comments.
;
_shelx_estimated_absorpt_t_max 0.750
_shelx_estimated_absorpt_t_min 0.728
_olex2_refinement_description
;
1. Fixed Uiso
 At 1.2 times of:
  All C(H) groups, All N(H) groups
2. Restrained distances
 C1-C2
 1.39 with sigma of 0.01
 N1-C1 = N2-C2 = N1-C3 = N2-C3
 1.4 with sigma of 0.02
 N1-C2 \\sim N2-C1 \\sim C1-C3 \\sim C2-C3
 with sigma of 0.02
3. Restrained planarity
 N1, N2, C1, C2, C3
 with sigma of 0.1
4. Uiso/Uaniso restraints and constraints
N1 \\sim N2 \\sim C1 \\sim C2 \\sim C3: within 3.8A with sigma of 0.02 and
sigma for terminal atoms of 0.04 within 3.8A
Uanis(O1) \\sim Ueq: with sigma of 0.01 and sigma for terminal atoms of 0.02
5. Others
 Fixed Sof: O1(0.5) N1(0.5) H1(0.5) N2(0.5) H2(0.5) C1(0.5) H1a(0.5) C2(0.5)
 H2a(0.5) C3(0.5) H3(0.5)
6.a Aromatic/amide H refined with riding coordinates:
 N1(H1), N2(H2), C1(H1a), C2(H2a), C3(H3)
;
_olex2_submission_special_instructions 'No special instructions were received'

loop_
_space_group_symop_operation_xyz
'x, y, z'
'-x, y, -z+1/2'
'-x, -y, -z'
'x, -y, z-1/2'

loop_
_atom_site_label
_atom_site_type_symbol
_atom_site_fract_x
_atom_site_fract_y
_atom_site_fract_z
_atom_site_U_iso_or_equiv
_atom_site_adp_type
_atom_site_occupancy
_atom_site_site_symmetry_order
_atom_site_calc_flag
_atom_site_refinement_flags_posn
_atom_site_refinement_flags_adp
_atom_site_refinement_flags_occupancy
_atom_site_disorder_assembly
_atom_site_disorder_group
Nb1 Nb 0.500000 0.0682(5) 0.250000 0.0306(7) Uani 1 2 d S T P . .
F1 F 0.2228(15) -0.002(3) 0.2459(10) 0.070(3) Uani 1 1 d . . . . .
F2 F 0.4901(19) 0.007(3) 0.1109(7) 0.071(4) Uani 1 1 d . . . . .
O1 O 0.467(4) 0.509(5) 0.265(2) 0.040(7) Uani 0.5 1 d . U P . .
N1 N 1.048(7) 0.635(7) 0.0759(18) 0.047(6) Uani 0.5 1 d D U P A -1
H1 H 1.085595 0.727500 0.131388 0.056 Uiso 0.5 1 calc R U P A -1
N2 N 0.865(5) 0.385(8) -0.042(3) 0.048(6) Uani 0.5 1 d D U P A -1
H2 H 0.765595 0.292709 -0.074389 0.058 Uiso 0.5 1 calc R U P A -1
C1 C 1.168(3) 0.574(10) -0.002(4) 0.047(6) Uani 0.5 1 d D U P A -1
H1A H 1.301422 0.627623 -0.004656 0.056 Uiso 0.5 1 calc R U P A -1
C2 C 1.052(8) 0.418(9) -0.0763(17) 0.044(6) Uani 0.5 1 d D U P A -1
H2A H 1.093478 0.348426 -0.137715 0.053 Uiso 0.5 1 calc R U P A -1
C3 C 0.862(5) 0.524(9) 0.051(3) 0.046(6) Uani 0.5 1 d D U P A -1
H3 H 0.752197 0.539104 0.089474 0.055 Uiso 0.5 1 calc R U P A -1

loop_
_atom_site_aniso_label
_atom_site_aniso_U_11
_atom_site_aniso_U_22
_atom_site_aniso_U_33
_atom_site_aniso_U_23
_atom_site_aniso_U_13
_atom_site_aniso_U_12
Nb1 0.0344(11) 0.0248(11) 0.0322(11) 0.000 -0.0018(8) 0.000
F1 0.030(5) 0.092(9) 0.087(8) -0.001(8) 0.002(5) -0.003(6)
F2 0.087(8) 0.101(10) 0.026(5) 0.003(5) 0.002(5) -0.001(8)
O1 0.050(11) 0.022(8) 0.049(11) 0.006(7) 0.012(8) -0.004(7)
N1 0.042(14) 0.062(12) 0.036(11) -0.009(10) 0.008(11) -0.013(12)
N2 0.043(13) 0.064(12) 0.038(13) -0.019(11) 0.005(10) -0.011(12)
C1 0.041(12) 0.068(13) 0.033(13) -0.016(12) 0.007(11) -0.014(12)
C2 0.039(14) 0.061(13) 0.034(11) -0.015(10) 0.005(11) -0.013(13)
C3 0.040(13) 0.061(13) 0.038(13) -0.018(11) 0.006(11) -0.015(12)

loop_
_atom_type_symbol
_atom_type_description
_atom_type_scat_dispersion_real
_atom_type_scat_dispersion_imag
_atom_type_scat_source
C C 0.0033 0.0016 'International Tables Vol C Tables 4.2.6.8 and 6.1.1.4'
H H 0.0000 0.0000 'International Tables Vol C Tables 4.2.6.8 and 6.1.1.4'
F F 0.0171 0.0103 'International Tables Vol C Tables 4.2.6.8 and 6.1.1.4'
N N 0.0061 0.0033 'International Tables Vol C Tables 4.2.6.8 and 6.1.1.4'
Nb Nb -2.0727 0.6215 'International Tables Vol C Tables 4.2.6.8 and 6.1.1.4'
O O 0.0106 0.0060 'International Tables Vol C Tables 4.2.6.8 and 6.1.1.4'

loop_
_geom_angle_atom_site_label_1
_geom_angle_atom_site_label_2
_geom_angle_atom_site_label_3
_geom_angle
_geom_angle_site_symmetry_1
_geom_angle_site_symmetry_3
_geom_angle_publ_flag
F1 Nb1 F1 163.3(8) . 2_655 ?
F1 Nb1 O1 87.6(8) . 2_645 ?
F1 Nb1 O1 75.8(8) 2_655 2_645 ?
F1 Nb1 O1 75.8(8) . 1_545 ?
F1 Nb1 O1 87.6(8) 2_655 1_545 ?
F2 Nb1 F1 89.9(6) . 2_655 ?
F2 Nb1 F1 88.0(6) . . ?
F2 Nb1 F1 89.9(6) 2_655 . ?
F2 Nb1 F1 88.0(6) 2_655 2_655 ?
F2 Nb1 F2 165.4(8) . 2_655 ?
F2 Nb1 O1 88.0(8) 2_655 2_645 ?
F2 Nb1 O1 77.5(8) 2_655 1_545 ?
F2 Nb1 O1 77.5(8) . 2_645 ?
F2 Nb1 O1 88.0(8) . 1_545 ?
O1 Nb1 F1 105.7(10) . 2_655 ?
O1 Nb1 F1 90.9(10) . . ?
O1 Nb1 F1 105.7(10) 2_655 . ?
O1 Nb1 F1 90.9(10) 2_655 2_655 ?
O1 Nb1 F2 90.6(10) 2_655 . ?
O1 Nb1 F2 103.9(10) . . ?
O1 Nb1 F2 90.6(10) . 2_655 ?
O1 Nb1 F2 103.9(10) 2_655 2_655 ?
O1 Nb1 O1 20.2(13) 2_655 . ?
O1 Nb1 O1 161.9(12) 2_655 2_645 ?
O1 Nb1 O1 161.9(12) . 1_545 ?
O1 Nb1 O1 177.9(2) 2_655 1_545 ?
O1 Nb1 O1 16.0(10) 2_645 1_545 ?
O1 Nb1 O1 177.9(2) . 2_645 ?
Nb1 O1 Nb1 161.9(12) . 1_565 ?
C1 N1 H1 125.6 . . ?
C3 N1 H1 125.6 . . ?
C3 N1 C1 108.8(11) . . ?
C2 N2 H2 125.6 . . ?
C3 N2 H2 125.6 . . ?
C3 N2 C2 108.8(11) . . ?
N1 C1 H1A 126.3 . . ?
N1 C1 C2 107.3(10) . . ?
C2 C1 H1A 126.3 . . ?
N2 C2 C1 107.5(10) . . ?
N2 C2 H2A 126.3 . . ?
C1 C2 H2A 126.3 . . ?
N1 C3 N2 107.6(10) . . ?
N1 C3 H3 126.2 . . ?
N2 C3 H3 126.2 . . ?

loop_
_geom_bond_atom_site_label_1
_geom_bond_atom_site_label_2
_geom_bond_distance
_geom_bond_site_symmetry_2
_geom_bond_publ_flag
Nb1 F1 1.894(10) 2_655 ?
Nb1 F1 1.894(10) . ?
Nb1 F2 1.893(10) . ?
Nb1 F2 1.893(10) 2_655 ?
Nb1 O1 2.217(18) 1_545 ?
Nb1 O1 1.757(19) 2_655 ?
Nb1 O1 2.217(18) 2_645 ?
Nb1 O1 1.757(19) . ?
N1 H1 0.8600 . ?
N1 C1 1.383(18) . ?
N1 C3 1.365(19) . ?
N2 H2 0.8600 . ?
N2 C2 1.376(18) . ?
N2 C3 1.372(18) . ?
C1 H1A 0.9300 . ?
C1 C2 1.383(10) . ?
C2 H2A 0.9300 . ?
C3 H3 0.9300 . ?

loop_
_geom_hbond_atom_site_label_D
_geom_hbond_atom_site_label_H
_geom_hbond_atom_site_label_A
_geom_hbond_distance_DH
_geom_hbond_distance_HA
_geom_hbond_distance_DA
_geom_hbond_angle_DHA
_geom_hbond_site_symmetry_A
_geom_hbond_publ_flag
N1 H1 F1 0.86 2.06 2.91(2) 167.2 1_665 yes
N2 H2 F1 0.86 2.59 3.17(4) 125.4 3_655 yes
N2 H2 F2 0.86 2.13 2.96(2) 162.6 3_655 yes
C1 H1A F2 0.93 2.51 3.25(3) 136.3 3_765 yes
C1 H1A F2 0.93 2.47 3.11(4) 126.0 1_665 yes
C2 H2A F1 0.93 2.29 3.17(2) 158.6 4_655 yes
C3 H3 F2 0.93 2.58 3.28(3) 132.9 1_565 yes
C3 H3 O1 0.93 2.52 3.42(3) 162.0 2_655 yes

loop_
_geom_torsion_atom_site_label_1
_geom_torsion_atom_site_label_2
_geom_torsion_atom_site_label_3
_geom_torsion_atom_site_label_4
_geom_torsion
_geom_torsion_site_symmetry_1
_geom_torsion_site_symmetry_2
_geom_torsion_site_symmetry_3
_geom_torsion_site_symmetry_4
_geom_torsion_publ_flag
F1 Nb1 O1 Nb1 -138(6) . . . 1_565 ?
F1 Nb1 O1 Nb1 44(6) 2_655 . . 1_565 ?
F2 Nb1 O1 Nb1 -50(6) . . . 1_565 ?
F2 Nb1 O1 Nb1 132(6) 2_655 . . 1_565 ?
O1 Nb1 O1 Nb1 0.000(17) 2_655 . . 1_565 ?
O1 Nb1 O1 Nb1 180.001(17) 1_545 . . 1_565 ?
N1 C1 C2 N2 0(2) . . . . ?
C1 N1 C3 N2 1(2) . . . . ?
C2 N2 C3 N1 -2(3) . . . . ?
C3 N1 C1 C2 -1(2) . . . . ?
C3 N2 C2 C1 1(3) . . . . ?
